data_4114422
loop_
_publ_author_name
'Brian H. White'
'Marc L. Snapper'

_publ_section_title
;
 Ring-Opening Metathesis/Oxy-Cope Rearrangement: A New Strategy for the
 Synthesis of Bicyclic Medium Ring-Containing Compounds
;
_journal_name_full 'Journal of the American Chemical Society'
_journal_page_first 14901
_journal_page_last 14904
_journal_paper_doi 10.1021/ja037656n
_journal_volume 125
_journal_year 2003
_chemical_formula_sum 'C18 H23 N O3 S'
_chemical_formula_weight 333.43
_chemical_name_systematic
; 
 ? 
;
_space_group_IT_number 14
_symmetry_cell_setting monoclinic
_symmetry_space_group_name_Hall '-P 2ybc'
_symmetry_space_group_name_H-M 'P 1 21/c 1'
_atom_sites_solution_hydrogens geom
_atom_sites_solution_primary direct
_atom_sites_solution_secondary difmap
_audit_creation_method SHELXL-97
_cell_angle_alpha 90.00
_cell_angle_beta 91.644(2)
_cell_angle_gamma 90.00
_cell_formula_units_Z 4
_cell_length_a 24.302(3)
_cell_length_b 6.9786(8)
_cell_length_c 9.7306(11)
_cell_measurement_reflns_used 3410
_cell_measurement_temperature 193(2)
_cell_measurement_theta_max 28.12
_cell_measurement_theta_min 3.04
_cell_volume 1649.6(3)
_computing_cell_refinement 'Bruker SMART'
_computing_data_collection 'Bruker SMART'
_computing_data_reduction 'Bruker SAINT'
_computing_molecular_graphics 'Bruker SHELXTL'
_computing_publication_material 'Bruker SHELXTL'
_computing_structure_refinement 'SHELXL-97 (Sheldrick, 1997)'
_computing_structure_solution 'SHELXS-97 (Sheldrick, 1990)'
_diffrn_ambient_temperature 193(2)
_diffrn_measured_fraction_theta_full 0.998
_diffrn_measured_fraction_theta_max 0.998
_diffrn_measurement_device_type 'CCD area detector'
_diffrn_measurement_method 'phi and omega scans'
_diffrn_radiation_monochromator graphite
_diffrn_radiation_source 'fine-focus sealed tube'
_diffrn_radiation_type MoK\a
_diffrn_radiation_wavelength 0.71073
_diffrn_reflns_av_R_equivalents 0.0433
_diffrn_reflns_av_sigmaI/netI 0.0489
_diffrn_reflns_limit_h_max 32
_diffrn_reflns_limit_h_min -32
_diffrn_reflns_limit_k_max 9
_diffrn_reflns_limit_k_min -9
_diffrn_reflns_limit_l_max 13
_diffrn_reflns_limit_l_min -9
_diffrn_reflns_number 11725
_diffrn_reflns_theta_full 28.35
_diffrn_reflns_theta_max 28.35
_diffrn_reflns_theta_min 0.84
_exptl_absorpt_coefficient_mu 0.211
_exptl_absorpt_correction_type none
_exptl_crystal_colour colorless
_exptl_crystal_density_diffrn 1.343
_exptl_crystal_density_meas 0
_exptl_crystal_F_000 712
_exptl_crystal_size_max 0.50
_exptl_crystal_size_mid 0.21
_exptl_crystal_size_min 0.05
_refine_diff_density_max 0.780
_refine_diff_density_min -0.248
_refine_diff_density_rms 0.072
_refine_ls_extinction_method none
_refine_ls_goodness_of_fit_ref 1.019
_refine_ls_hydrogen_treatment mixed
_refine_ls_matrix_type full
_refine_ls_number_parameters 208
_refine_ls_number_reflns 4116
_refine_ls_number_restraints 0
_refine_ls_restrained_S_all 1.019
_refine_ls_R_factor_all 0.0649
_refine_ls_R_factor_gt 0.0485
_refine_ls_shift/su_max 0.000
_refine_ls_shift/su_mean 0.000
_refine_ls_structure_factor_coef Fsqd
_refine_ls_weighting_details 'calc w=1/[\s^2^(Fo^2^)+(0.0856P)^2^+0.0000P] where P=(Fo^2^+2Fc^2^)/3'
_refine_ls_weighting_scheme calc
_refine_ls_wR_factor_gt 0.1294
_refine_ls_wR_factor_ref 0.1426
_reflns_number_gt 3123
_reflns_number_total 4116
_reflns_threshold_expression >2sigma(I)
_cod_data_source_file ja037656nsi20030730_112933.cif
_cod_data_source_block bwcis22b
_cod_original_cell_volume 1649.5(3)
_cod_database_code 4114422

loop_
_symmetry_equiv_pos_as_xyz
'x, y, z'
'-x, y+1/2, -z+1/2'
'-x, -y, -z'
'x, -y-1/2, z-1/2'

loop_
_atom_site_label
_atom_site_type_symbol
_atom_site_fract_x
_atom_site_fract_y
_atom_site_fract_z
_atom_site_U_iso_or_equiv
_atom_site_adp_type
_atom_site_occupancy
_atom_site_symmetry_multiplicity
_atom_site_calc_flag
_atom_site_refinement_flags
S1 S 0.194554(19) 0.52845(7) 0.67883(5) 0.02484(15) Uani 1 1 d .
O2 O 0.21764(6) 0.6369(2) 0.79076(14) 0.0329(3) Uani 1 1 d .
N1 N 0.24459(6) 0.4812(2) 0.57780(16) 0.0235(3) Uani 1 1 d .
O3 O 0.16746(6) 0.3503(2) 0.70425(14) 0.0321(3) Uani 1 1 d .
O1 O 0.39759(6) 0.6259(2) 0.52974(16) 0.0409(4) Uani 1 1 d .
C1 C 0.28243(8) 0.6372(3) 0.5409(2) 0.0267(4) Uani 1 1 d .
H1A H 0.3085 0.6639 0.6158 0.032 Uiso 1 1 calc R
H1B H 0.2622 0.7535 0.5183 0.032 Uiso 1 1 calc R
C12 C 0.14787(7) 0.6763(3) 0.58715(19) 0.0244(4) Uani 1 1 d .
C2 C 0.31196(8) 0.5602(3) 0.41473(19) 0.0251(4) Uani 1 1 d .
H2B H 0.2995 0.6353 0.3346 0.030 Uiso 1 1 calc R
C9 C 0.32645(8) 0.1976(3) 0.4684(2) 0.0292(4) Uani 1 1 d .
H9A H 0.3507 0.2594 0.5358 0.035 Uiso 1 1 calc R
H9B H 0.3028 0.1101 0.5169 0.035 Uiso 1 1 calc R
C10 C 0.29061(8) 0.3510(3) 0.39476(18) 0.0245(4) Uani 1 1 d .
H10A H 0.2874 0.3214 0.2964 0.029 Uiso 1 1 calc R
C11 C 0.23371(8) 0.3648(3) 0.45402(19) 0.0285(4) Uani 1 1 d .
H11A H 0.2080 0.4279 0.3908 0.034 Uiso 1 1 calc R
H11B H 0.2195 0.2393 0.4771 0.034 Uiso 1 1 calc R
C17 C 0.14945(8) 0.8727(3) 0.6034(2) 0.0300(4) Uani 1 1 d .
H17A H 0.1742 0.9276 0.6666 0.036 Uiso 1 1 calc R
C15 C 0.07794(8) 0.9105(3) 0.4301(2) 0.0343(5) Uani 1 1 d .
C3 C 0.37413(8) 0.5749(3) 0.4262(2) 0.0274(4) Uani 1 1 d .
C16 C 0.11436(9) 0.9875(3) 0.5258(2) 0.0349(5) Uani 1 1 d .
H16A H 0.1153 1.1195 0.5384 0.042 Uiso 1 1 calc R
C4 C 0.40519(9) 0.5248(3) 0.2993(2) 0.0336(5) Uani 1 1 d .
H4A H 0.3820 0.4448 0.2402 0.040 Uiso 1 1 calc R
H4B H 0.4128 0.6417 0.2494 0.040 Uiso 1 1 calc R
C6 C 0.45276(9) 0.2403(3) 0.4165(2) 0.0360(5) Uani 1 1 d .
H6A H 0.4886 0.1805 0.4294 0.043 Uiso 1 1 calc R
H6B H 0.4396 0.2750 0.5063 0.043 Uiso 1 1 calc R
C13 C 0.11090(8) 0.5959(3) 0.4925(2) 0.0336(5) Uani 1 1 d .
H13A H 0.1093 0.4636 0.4816 0.040 Uiso 1 1 calc R
C5 C 0.45858(9) 0.4217(3) 0.3295(2) 0.0395(5) Uani 1 1 d .
H5A H 0.4837 0.5089 0.3771 0.047 Uiso 1 1 calc R
H5B H 0.4749 0.3872 0.2431 0.047 Uiso 1 1 calc R
C8 C 0.36041(9) 0.0861(3) 0.3697(2) 0.0336(5) Uani 1 1 d .
H8A H 0.3416 -0.0038 0.3158 0.040 Uiso 1 1 calc R
C14 C 0.07663(9) 0.7124(3) 0.4147(2) 0.0378(5) Uani 1 1 d .
H14A H 0.0522 0.6578 0.3507 0.045 Uiso 1 1 calc R
C18 C 0.04105(10) 1.0366(4) 0.3416(3) 0.0524(7) Uani 1 1 d .
H18A H 0.0472 1.1684 0.3658 0.079 Uiso 1 1 calc R
H18B H 0.0033 1.0040 0.3561 0.079 Uiso 1 1 calc R
H18C H 0.0492 1.0176 0.2466 0.079 Uiso 1 1 calc R
C7 C 0.41376(10) 0.1005(3) 0.3502(3) 0.0400(5) Uani 1 1 d .
H7A H 0.4287 0.0142 0.2886 0.048 Uiso 1 1 calc R

loop_
_atom_site_aniso_label
_atom_site_aniso_U_11
_atom_site_aniso_U_22
_atom_site_aniso_U_33
_atom_site_aniso_U_23
_atom_site_aniso_U_13
_atom_site_aniso_U_12
S1 0.0266(2) 0.0287(3) 0.0191(2) 0.00003(18) -0.00170(17) 0.00061(19)
O2 0.0339(8) 0.0443(9) 0.0203(7) -0.0069(6) -0.0042(6) 0.0002(6)
N1 0.0250(8) 0.0243(8) 0.0210(8) -0.0027(6) -0.0020(6) -0.0005(6)
O3 0.0349(8) 0.0322(7) 0.0293(7) 0.0069(6) 0.0012(6) -0.0016(6)
O1 0.0409(9) 0.0448(9) 0.0367(9) -0.0079(7) -0.0047(7) -0.0041(7)
C1 0.0298(10) 0.0240(9) 0.0262(10) -0.0011(8) 0.0001(8) -0.0010(7)
C12 0.0236(9) 0.0278(9) 0.0218(9) -0.0007(8) 0.0002(7) 0.0011(7)
C2 0.0301(10) 0.0248(9) 0.0202(9) 0.0034(7) -0.0029(7) 0.0009(7)
C9 0.0283(10) 0.0226(9) 0.0368(11) 0.0000(8) 0.0013(8) -0.0014(8)
C10 0.0287(9) 0.0265(9) 0.0180(8) -0.0033(7) -0.0037(7) -0.0016(7)
C11 0.0275(10) 0.0319(10) 0.0260(10) -0.0072(8) -0.0035(8) -0.0024(8)
C17 0.0307(10) 0.0286(10) 0.0305(10) -0.0051(8) -0.0009(8) -0.0021(8)
C15 0.0259(10) 0.0418(12) 0.0354(11) 0.0095(10) 0.0028(8) 0.0070(9)
C3 0.0333(10) 0.0209(9) 0.0279(10) 0.0025(8) -0.0003(8) -0.0029(8)
C16 0.0350(11) 0.0260(10) 0.0440(13) 0.0037(9) 0.0043(9) 0.0038(8)
C4 0.0388(11) 0.0307(10) 0.0316(11) 0.0030(9) 0.0069(9) -0.0067(9)
C6 0.0300(11) 0.0369(12) 0.0408(12) -0.0033(10) -0.0024(9) 0.0043(9)
C13 0.0311(10) 0.0293(10) 0.0398(12) -0.0044(9) -0.0080(9) 0.0006(8)
C5 0.0356(12) 0.0470(13) 0.0360(12) -0.0081(10) 0.0053(9) -0.0042(10)
C8 0.0375(11) 0.0209(9) 0.0422(12) -0.0060(9) -0.0008(9) 0.0007(8)
C14 0.0302(11) 0.0444(12) 0.0379(12) -0.0028(10) -0.0125(9) 0.0017(9)
C18 0.0390(13) 0.0628(16) 0.0553(16) 0.0220(13) -0.0009(12) 0.0178(12)
C7 0.0385(12) 0.0337(11) 0.0479(14) -0.0107(10) 0.0043(10) 0.0021(9)

loop_
_atom_type_symbol
_atom_type_description
_atom_type_scat_dispersion_real
_atom_type_scat_dispersion_imag
_atom_type_scat_source
C C 0.0033 0.0016 'International Tables Vol C Tables 4.2.6.8 and 6.1.1.4'
H H 0.0000 0.0000 'International Tables Vol C Tables 4.2.6.8 and 6.1.1.4'
N N 0.0061 0.0033 'International Tables Vol C Tables 4.2.6.8 and 6.1.1.4'
O O 0.0106 0.0060 'International Tables Vol C Tables 4.2.6.8 and 6.1.1.4'
S S 0.1246 0.1234 'International Tables Vol C Tables 4.2.6.8 and 6.1.1.4'

loop_
_geom_angle_atom_site_label_1
_geom_angle_atom_site_label_2
_geom_angle_atom_site_label_3
_geom_angle
O2 S1 O3 120.07(9)
O2 S1 N1 106.60(8)
O3 S1 N1 106.56(8)
O2 S1 C12 108.04(9)
O3 S1 C12 107.70(9)
N1 S1 C12 107.24(8)
C11 N1 C1 107.86(15)
C11 N1 S1 119.31(12)
C1 N1 S1 118.76(12)
N1 C1 C2 104.16(15)
C17 C12 C13 119.54(19)
C17 C12 S1 120.64(16)
C13 C12 S1 119.74(15)
C3 C2 C1 113.89(16)
C3 C2 C10 113.59(15)
C1 C2 C10 105.42(15)
C8 C9 C10 112.05(17)
C11 C10 C9 112.08(16)
C11 C10 C2 101.36(15)
C9 C10 C2 114.21(15)
N1 C11 C10 101.66(14)
C16 C17 C12 120.0(2)
C16 C15 C14 118.3(2)
C16 C15 C18 121.3(2)
C14 C15 C18 120.5(2)
O1 C3 C4 121.40(19)
O1 C3 C2 122.13(18)
C4 C3 C2 116.46(18)
C15 C16 C17 121.30(19)
C5 C4 C3 113.58(19)
C7 C6 C5 111.63(19)
C14 C13 C12 119.8(2)
C4 C5 C6 114.22(18)
C7 C8 C9 127.8(2)
C13 C14 C15 121.1(2)
C8 C7 C6 127.0(2)

loop_
_geom_bond_atom_site_label_1
_geom_bond_atom_site_label_2
_geom_bond_distance
S1 O2 1.4278(14)
S1 O3 1.4317(14)
S1 N1 1.6193(16)
S1 C12 1.7578(19)
N1 C11 1.470(2)
N1 C1 1.476(2)
O1 C3 1.197(2)
C1 C2 1.537(3)
C12 C17 1.380(3)
C12 C13 1.387(3)
C2 C3 1.515(3)
C2 C10 1.560(3)
C9 C8 1.502(3)
C9 C10 1.543(3)
C10 C11 1.516(3)
C17 C16 1.379(3)
C15 C16 1.376(3)
C15 C14 1.390(3)
C15 C18 1.508(3)
C3 C4 1.507(3)
C4 C5 1.505(3)
C6 C7 1.494(3)
C6 C5 1.532(3)
C13 C14 1.375(3)
C8 C7 1.319(3)

loop_
_geom_torsion_atom_site_label_1
_geom_torsion_atom_site_label_2
_geom_torsion_atom_site_label_3
_geom_torsion_atom_site_label_4
_geom_torsion
O2 S1 N1 C11 178.17(14)
O3 S1 N1 C11 48.81(16)
C12 S1 N1 C11 -66.30(16)
O2 S1 N1 C1 -46.65(16)
O3 S1 N1 C1 -176.01(13)
C12 S1 N1 C1 68.88(15)
C11 N1 C1 C2 -23.62(19)
S1 N1 C1 C2 -163.39(12)
O2 S1 C12 C17 17.45(19)
O3 S1 C12 C17 148.53(16)
N1 S1 C12 C17 -97.12(17)
O2 S1 C12 C13 -165.81(16)
O3 S1 C12 C13 -34.73(18)
N1 S1 C12 C13 79.62(17)
N1 C1 C2 C3 -129.15(16)
N1 C1 C2 C10 -3.98(19)
C8 C9 C10 C11 140.11(17)
C8 C9 C10 C2 -105.35(19)
C3 C2 C10 C11 153.92(16)
C1 C2 C10 C11 28.56(18)
C3 C2 C10 C9 33.2(2)
C1 C2 C10 C9 -92.16(18)
C1 N1 C11 C10 42.35(18)
S1 N1 C11 C10 -178.13(12)
C9 C10 C11 N1 79.92(18)
C2 C10 C11 N1 -42.29(17)
C13 C12 C17 C16 0.1(3)
S1 C12 C17 C16 176.83(15)
C1 C2 C3 O1 6.4(3)
C10 C2 C3 O1 -114.3(2)
C1 C2 C3 C4 -172.62(16)
C10 C2 C3 C4 66.7(2)
C14 C15 C16 C17 1.1(3)
C18 C15 C16 C17 -177.7(2)
C12 C17 C16 C15 -1.0(3)
O1 C3 C4 C5 37.9(3)
C2 C3 C4 C5 -143.06(18)
C17 C12 C13 C14 0.7(3)
S1 C12 C13 C14 -176.08(17)
C3 C4 C5 C6 54.8(3)
C7 C6 C5 C4 57.5(2)
C10 C9 C8 C7 105.4(3)
C12 C13 C14 C15 -0.6(3)
C16 C15 C14 C13 -0.3(3)
C18 C15 C14 C13 178.5(2)
C9 C8 C7 C6 -4.0(4)
C5 C6 C7 C8 -92.1(3)
